data_4336394
loop_
_publ_author_name
'Caleb F. Harris'
'Dileep A. K. Vezzu'
'Libero Bartolotti'
'Paul D. Boyle'
'Shouquan Huo'

_publ_contact_author_address
;
Department of Chemistry
East Carolina University
Greenville, NC 27858
;
_publ_contact_author_email huos@ecu.edu
_publ_contact_author_fax 252-3286210
_publ_contact_author_name 'Shouquan Huo'
_publ_contact_author_phone 252-328-9784
_publ_section_title
;
 Synthesis, Structure, Photophysics, and a DFT Study of Phosphorescent
 C*N^N- and C^N^N-Coordinated Platinum Complexes
;
_journal_name_full 'Inorganic Chemistry'
_journal_page_first 11711
_journal_page_last 11722
_journal_paper_doi 10.1021/ic400732g
_journal_volume 52
_journal_year 2013
_chemical_formula_sum 'C30.5 H22 Cl N3 Pt'
_chemical_formula_weight 661.05
_chemical_name_systematic
; 
 ? 
;
_space_group_IT_number 2
_symmetry_cell_setting triclinic
_symmetry_space_group_name_Hall '-P 1'
_symmetry_space_group_name_H-M 'P -1'
_atom_sites_solution_hydrogens geom
_atom_sites_solution_primary direct
_atom_sites_solution_secondary difmap
_audit_creation_method SHELXL-97
_cell_angle_alpha 96.276(3)
_cell_angle_beta 93.114(2)
_cell_angle_gamma 109.657(2)
_cell_formula_units_Z 4
_cell_length_a 8.6811(4)
_cell_length_b 11.6924(6)
_cell_length_c 26.0284(13)
_cell_measurement_reflns_used 9834
_cell_measurement_temperature 110
_cell_measurement_theta_max 34.04
_cell_measurement_theta_min 2.61
_cell_volume 2461.3(2)
_computing_cell_refinement SAINT
_computing_data_collection Apex2
_computing_data_reduction SAINT
_computing_molecular_graphics NRCVAX
_computing_publication_material cif2tables.py
_computing_structure_refinement XL
_computing_structure_solution XS
_diffrn_ambient_temperature 110
_diffrn_measured_fraction_theta_full 0.985
_diffrn_measured_fraction_theta_max 0.904
_diffrn_measurement_device_type 'Bruker-Nonius Kappa Axis X8 Apex2'
_diffrn_measurement_method 'omega and phi scans'
_diffrn_radiation_monochromator graphite
_diffrn_radiation_source 'fine-focus sealed tube'
_diffrn_radiation_type MoK\a
_diffrn_radiation_wavelength 0.71073
_diffrn_reflns_av_R_equivalents 0.0296
_diffrn_reflns_av_sigmaI/netI 0.0484
_diffrn_reflns_limit_h_max 13
_diffrn_reflns_limit_h_min -13
_diffrn_reflns_limit_k_max 18
_diffrn_reflns_limit_k_min -19
_diffrn_reflns_limit_l_max 42
_diffrn_reflns_limit_l_min -42
_diffrn_reflns_number 90423
_diffrn_reflns_theta_full 31.45
_diffrn_reflns_theta_max 36.02
_diffrn_reflns_theta_min 1.58
_exptl_absorpt_coefficient_mu 5.834
_exptl_absorpt_correction_T_max 0.7435
_exptl_absorpt_correction_T_min 0.4020
_exptl_absorpt_correction_type multi-scan
_exptl_absorpt_process_details SADABS
_exptl_crystal_colour orange
_exptl_crystal_density_diffrn 1.784
_exptl_crystal_description plate
_exptl_crystal_F_000 1284
_exptl_crystal_size_max 0.19
_exptl_crystal_size_mid 0.13
_exptl_crystal_size_min 0.05
_refine_diff_density_max 1.614
_refine_diff_density_min -1.864
_refine_diff_density_rms 0.259
_refine_ls_extinction_method none
_refine_ls_goodness_of_fit_ref 1.042
_refine_ls_hydrogen_treatment constr
_refine_ls_matrix_type full
_refine_ls_number_parameters 640
_refine_ls_number_reflns 21130
_refine_ls_number_restraints 0
_refine_ls_restrained_S_all 1.042
_refine_ls_R_factor_all 0.0558
_refine_ls_R_factor_gt 0.0327
_refine_ls_shift/su_max 0.004
_refine_ls_shift/su_mean 0.000
_refine_ls_structure_factor_coef Fsqd
_refine_ls_weighting_details 'calc w=1/[\s^2^(Fo^2^)+(0.0353P)^2^+0.8183P] where P=(Fo^2^+2Fc^2^)/3'
_refine_ls_weighting_scheme calc
_refine_ls_wR_factor_gt 0.0649
_refine_ls_wR_factor_ref 0.0757
_reflns_number_gt 15891
_reflns_number_total 21130
_reflns_threshold_expression >2sigma(I)
_cod_data_source_file ic400732g_si_002_3.cif
_cod_data_source_block 1b
_cod_database_code 4336394

loop_
_symmetry_equiv_pos_as_xyz
'x, y, z'
'-x, -y, -z'

loop_
_atom_site_label
_atom_site_type_symbol
_atom_site_fract_x
_atom_site_fract_y
_atom_site_fract_z
_atom_site_U_iso_or_equiv
_atom_site_adp_type
_atom_site_occupancy
_atom_site_symmetry_multiplicity
_atom_site_calc_flag
_atom_site_refinement_flags
Pt1 Pt 0.752238(11) 0.355811(9) 0.557570(4) 0.01616(3) Uani 1 1 d .
N1A N 0.4953(3) 0.1598(2) 0.46323(9) 0.0185(4) Uani 1 1 d .
N2A N 0.7798(3) 0.2596(2) 0.49059(9) 0.0176(4) Uani 1 1 d .
N3A N 1.0052(3) 0.4291(2) 0.55758(9) 0.0204(5) Uani 1 1 d .
C1A C 0.5125(3) 0.2638(2) 0.55448(10) 0.0172(5) Uani 1 1 d .
C2A C 0.4212(3) 0.2699(3) 0.59724(11) 0.0207(5) Uani 1 1 d .
H2A H 0.4780 0.3213 0.6281 0.025 Uiso 1 1 calc R
C3A C 0.2563(3) 0.2070(3) 0.59745(11) 0.0235(6) Uani 1 1 d .
H3A H 0.2011 0.2171 0.6272 0.028 Uiso 1 1 calc R
C4A C 0.1721(3) 0.1288(3) 0.55349(12) 0.0278(6) Uani 1 1 d .
H4A H 0.0580 0.0842 0.5528 0.033 Uiso 1 1 calc R
C5A C 0.2544(3) 0.1159(3) 0.51074(11) 0.0244(6) Uani 1 1 d .
H5A H 0.1960 0.0616 0.4807 0.029 Uiso 1 1 calc R
C6A C 0.4238(3) 0.1817(2) 0.51042(10) 0.0179(5) Uani 1 1 d .
C7A C 0.6585(3) 0.1853(2) 0.45500(10) 0.0182(5) Uani 1 1 d .
C8A C 0.6980(4) 0.1334(3) 0.40796(12) 0.0256(6) Uani 1 1 d .
H8A H 0.6127 0.0803 0.3831 0.031 Uiso 1 1 calc R
C9A C 0.8587(4) 0.1594(3) 0.39828(13) 0.0302(7) Uani 1 1 d .
H9A H 0.8854 0.1239 0.3669 0.036 Uiso 1 1 calc R
C10A C 0.9826(3) 0.2382(3) 0.43455(12) 0.0272(6) Uani 1 1 d .
H10A H 1.0947 0.2578 0.4282 0.033 Uiso 1 1 calc R
C11A C 0.9407(3) 0.2871(2) 0.47961(11) 0.0205(5) Uani 1 1 d .
C12A C 1.0657(3) 0.3769(2) 0.51810(11) 0.0196(5) Uani 1 1 d .
C13A C 1.2340(3) 0.4105(3) 0.51520(12) 0.0249(6) Uani 1 1 d .
H13A H 1.2753 0.3747 0.4871 0.030 Uiso 1 1 calc R
C14A C 1.3411(3) 0.4957(3) 0.55309(13) 0.0278(7) Uani 1 1 d .
H14A H 1.4564 0.5176 0.5518 0.033 Uiso 1 1 calc R
C15A C 1.2790(3) 0.5490(3) 0.59307(12) 0.0253(6) Uani 1 1 d .
H15A H 1.3508 0.6089 0.6194 0.030 Uiso 1 1 calc R
C16A C 1.1109(3) 0.5139(3) 0.59420(11) 0.0231(6) Uani 1 1 d .
H16A H 1.0682 0.5507 0.6217 0.028 Uiso 1 1 calc R
C17A C 0.3781(3) 0.0933(2) 0.41881(11) 0.0188(5) Uani 1 1 d .
C18A C 0.3229(3) 0.1582(2) 0.38573(11) 0.0198(5) Uani 1 1 d .
H18A H 0.3645 0.2453 0.3911 0.024 Uiso 1 1 calc R
C19A C 0.2056(3) 0.0956(3) 0.34431(11) 0.0227(6) Uani 1 1 d .
H19A H 0.1674 0.1400 0.3212 0.027 Uiso 1 1 calc R
C20A C 0.1450(3) -0.0307(3) 0.33695(11) 0.0252(6) Uani 1 1 d .
H20A H 0.0626 -0.0734 0.3093 0.030 Uiso 1 1 calc R
C21A C 0.2036(3) -0.0955(3) 0.36949(12) 0.0255(6) Uani 1 1 d .
H21A H 0.1634 -0.1825 0.3636 0.031 Uiso 1 1 calc R
C22A C 0.3204(3) -0.0343(3) 0.41064(11) 0.0222(6) Uani 1 1 d .
H22A H 0.3608 -0.0789 0.4331 0.027 Uiso 1 1 calc R
C23A C 0.7472(3) 0.4626(3) 0.62004(11) 0.0216(6) Uani 1 1 d .
C24A C 0.7495(3) 0.5325(3) 0.65813(11) 0.0230(6) Uani 1 1 d .
C25A C 0.7332(4) 0.6079(2) 0.70378(11) 0.0222(6) Uani 1 1 d .
C26A C 0.5776(4) 0.6078(3) 0.71514(12) 0.0272(6) Uani 1 1 d .
H26A H 0.4833 0.5561 0.6932 0.033 Uiso 1 1 calc R
C27A C 0.5591(5) 0.6818(3) 0.75780(12) 0.0336(7) Uani 1 1 d .
H27A H 0.4527 0.6819 0.7646 0.040 Uiso 1 1 calc R
C28A C 0.6944(5) 0.7555(3) 0.79056(13) 0.0369(8) Uani 1 1 d .
H28A H 0.6810 0.8058 0.8200 0.044 Uiso 1 1 calc R
C29A C 0.8487(4) 0.7565(3) 0.78075(13) 0.0348(8) Uani 1 1 d .
H29A H 0.9418 0.8071 0.8035 0.042 Uiso 1 1 calc R
C30A C 0.8689(4) 0.6832(3) 0.73746(12) 0.0288(7) Uani 1 1 d .
H30A H 0.9760 0.6844 0.7308 0.035 Uiso 1 1 calc R
Pt2 Pt 0.909440(11) 0.164373(8) 0.058571(4) 0.01444(3) Uani 1 1 d .
N1B N 0.8255(3) 0.3168(2) -0.03246(9) 0.0177(4) Uani 1 1 d .
N2B N 1.0199(2) 0.22816(19) -0.00450(8) 0.0154(4) Uani 1 1 d .
N3B N 1.0930(3) 0.08778(19) 0.05955(9) 0.0175(4) Uani 1 1 d .
C1B C 0.7691(3) 0.2676(2) 0.05787(10) 0.0166(5) Uani 1 1 d .
C2B C 0.6952(3) 0.2948(2) 0.10227(11) 0.0204(5) Uani 1 1 d .
H2B H 0.7101 0.2590 0.1323 0.025 Uiso 1 1 calc R
C3B C 0.6021(3) 0.3707(3) 0.10475(11) 0.0229(6) Uani 1 1 d .
H3B H 0.5558 0.3867 0.1358 0.027 Uiso 1 1 calc R
C4B C 0.5779(3) 0.4224(3) 0.06131(12) 0.0251(6) Uani 1 1 d .
H4B H 0.5109 0.4721 0.0618 0.030 Uiso 1 1 calc R
C5B C 0.6512(3) 0.4020(3) 0.01692(11) 0.0219(6) Uani 1 1 d .
H5B H 0.6353 0.4390 -0.0127 0.026 Uiso 1 1 calc R
C6B C 0.7491(3) 0.3272(2) 0.01517(10) 0.0164(5) Uani 1 1 d .
C7B C 0.9630(3) 0.2846(2) -0.03990(10) 0.0169(5) Uani 1 1 d .
C8B C 1.0422(3) 0.3085(3) -0.08555(11) 0.0232(6) Uani 1 1 d .
H8B H 1.0003 0.3459 -0.1109 0.028 Uiso 1 1 calc R
C9B C 1.1790(4) 0.2781(3) -0.09351(12) 0.0252(6) Uani 1 1 d .
H9B H 1.2333 0.2957 -0.1239 0.030 Uiso 1 1 calc R
C10B C 1.2377(3) 0.2213(3) -0.05686(12) 0.0231(6) Uani 1 1 d .
H10B H 1.3328 0.2000 -0.0617 0.028 Uiso 1 1 calc R
C11B C 1.1565(3) 0.1966(2) -0.01369(11) 0.0185(5) Uani 1 1 d .
C12B C 1.2035(3) 0.1268(2) 0.02500(11) 0.0189(5) Uani 1 1 d .
C13B C 1.3493(3) 0.1015(3) 0.02625(12) 0.0235(6) Uani 1 1 d .
H13B H 1.4254 0.1292 0.0016 0.028 Uiso 1 1 calc R
C14B C 1.3821(3) 0.0359(3) 0.06362(12) 0.0265(6) Uani 1 1 d .
H14B H 1.4826 0.0201 0.0656 0.032 Uiso 1 1 calc R
C15B C 1.2664(3) -0.0072(3) 0.09841(12) 0.0243(6) Uani 1 1 d .
H15B H 1.2850 -0.0550 0.1237 0.029 Uiso 1 1 calc R
C16B C 1.1239(3) 0.0210(2) 0.09538(11) 0.0201(5) Uani 1 1 d .
H16B H 1.0452 -0.0076 0.1193 0.024 Uiso 1 1 calc R
C17B C 0.7671(3) 0.3651(2) -0.07583(10) 0.0173(5) Uani 1 1 d .
C18B C 0.8440(3) 0.4868(2) -0.08270(11) 0.0213(5) Uani 1 1 d .
H18B H 0.9326 0.5388 -0.0586 0.026 Uiso 1 1 calc R
C19B C 0.7913(4) 0.5322(3) -0.12468(11) 0.0233(6) Uani 1 1 d .
H19B H 0.8435 0.6154 -0.1294 0.028 Uiso 1 1 calc R
C20B C 0.6625(3) 0.4560(3) -0.15974(11) 0.0228(6) Uani 1 1 d .
H20B H 0.6262 0.4870 -0.1885 0.027 Uiso 1 1 calc R
C21B C 0.5863(3) 0.3343(3) -0.15284(11) 0.0224(6) Uani 1 1 d .
H21B H 0.4984 0.2821 -0.1770 0.027 Uiso 1 1 calc R
C22B C 0.6385(3) 0.2887(2) -0.11060(11) 0.0194(5) Uani 1 1 d .
H22B H 0.5860 0.2057 -0.1057 0.023 Uiso 1 1 calc R
C23B C 0.8095(3) 0.0871(2) 0.11703(10) 0.0180(5) Uani 1 1 d .
C24B C 0.7558(3) 0.0376(2) 0.15400(11) 0.0212(5) Uani 1 1 d .
C25B C 0.6940(3) -0.0110(2) 0.20000(11) 0.0196(5) Uani 1 1 d .
C26B C 0.5655(4) 0.0160(3) 0.22200(12) 0.0277(6) Uani 1 1 d .
H26B H 0.5188 0.0683 0.2065 0.033 Uiso 1 1 calc R
C27B C 0.5048(4) -0.0318(3) 0.26592(13) 0.0363(8) Uani 1 1 d .
H27B H 0.4168 -0.0124 0.2802 0.044 Uiso 1 1 calc R
C28B C 0.5712(4) -0.1078(3) 0.28936(13) 0.0342(7) Uani 1 1 d .
H28B H 0.5287 -0.1410 0.3195 0.041 Uiso 1 1 calc R
C29B C 0.7006(4) -0.1351(3) 0.26844(12) 0.0300(7) Uani 1 1 d .
H29B H 0.7469 -0.1871 0.2843 0.036 Uiso 1 1 calc R
C30B C 0.7625(4) -0.0867(3) 0.22441(11) 0.0241(6) Uani 1 1 d .
H30B H 0.8520 -0.1048 0.2106 0.029 Uiso 1 1 calc R
C1X C 0.9464(6) 0.3981(5) 0.7492(2) 0.0724(16) Uani 1 1 d .
H1X1 H 0.8584 0.3860 0.7212 0.087 Uiso 1 1 calc R
H1X2 H 0.9445 0.4647 0.7759 0.087 Uiso 1 1 calc R
Cl1X Cl 0.90878(14) 0.26296(10) 0.77701(4) 0.0561(3) Uani 1 1 d .
Cl2X Cl 1.1342(2) 0.43993(19) 0.72406(8) 0.1176(7) Uani 1 1 d .

loop_
_atom_site_aniso_label
_atom_site_aniso_U_11
_atom_site_aniso_U_22
_atom_site_aniso_U_33
_atom_site_aniso_U_23
_atom_site_aniso_U_13
_atom_site_aniso_U_12
Pt1 0.01369(4) 0.01775(5) 0.01717(5) 0.00389(4) 0.00078(4) 0.00525(4)
N1A 0.0147(9) 0.0198(11) 0.0209(12) 0.0006(9) 0.0017(9) 0.0065(8)
N2A 0.0153(9) 0.0181(11) 0.0206(12) 0.0049(9) 0.0016(9) 0.0065(8)
N3A 0.0159(10) 0.0233(12) 0.0214(12) 0.0074(10) -0.0009(9) 0.0051(9)
C1A 0.0153(11) 0.0196(12) 0.0184(13) 0.0071(10) 0.0009(10) 0.0070(9)
C2A 0.0201(12) 0.0246(14) 0.0183(14) 0.0059(11) 0.0017(10) 0.0079(10)
C3A 0.0211(13) 0.0322(15) 0.0172(14) 0.0083(12) 0.0045(11) 0.0075(11)
C4A 0.0142(12) 0.0371(17) 0.0265(16) 0.0080(13) 0.0043(11) 0.0003(11)
C5A 0.0154(12) 0.0291(15) 0.0227(15) -0.0013(12) 0.0016(11) 0.0014(10)
C6A 0.0165(11) 0.0202(13) 0.0185(13) 0.0054(10) 0.0032(10) 0.0071(10)
C7A 0.0185(11) 0.0191(12) 0.0189(13) 0.0038(10) 0.0029(10) 0.0083(10)
C8A 0.0222(13) 0.0293(15) 0.0259(16) -0.0017(12) 0.0015(12) 0.0113(12)
C9A 0.0238(14) 0.0363(17) 0.0311(17) -0.0032(14) 0.0066(13) 0.0129(13)
C10A 0.0191(13) 0.0312(16) 0.0336(17) 0.0030(13) 0.0058(12) 0.0115(12)
C11A 0.0165(11) 0.0217(13) 0.0262(15) 0.0070(11) 0.0025(11) 0.0091(10)
C12A 0.0159(11) 0.0188(13) 0.0256(15) 0.0081(11) 0.0015(10) 0.0063(10)
C13A 0.0156(12) 0.0260(14) 0.0348(17) 0.0107(13) 0.0058(11) 0.0070(10)
C14A 0.0158(12) 0.0267(15) 0.0402(19) 0.0142(13) 0.0011(12) 0.0039(11)
C15A 0.0181(12) 0.0252(14) 0.0295(16) 0.0115(12) -0.0028(11) 0.0019(10)
C16A 0.0199(12) 0.0246(14) 0.0214(14) 0.0071(11) -0.0031(11) 0.0030(10)
C17A 0.0159(11) 0.0213(13) 0.0193(13) 0.0017(11) 0.0025(10) 0.0068(10)
C18A 0.0178(11) 0.0185(12) 0.0250(15) 0.0042(11) 0.0066(11) 0.0077(10)
C19A 0.0219(12) 0.0317(15) 0.0183(14) 0.0050(11) 0.0029(11) 0.0134(11)
C20A 0.0182(12) 0.0380(17) 0.0174(14) -0.0019(12) 0.0009(11) 0.0090(12)
C21A 0.0243(13) 0.0211(14) 0.0275(16) -0.0025(12) 0.0037(12) 0.0048(11)
C22A 0.0240(13) 0.0237(14) 0.0210(14) 0.0054(11) 0.0018(11) 0.0101(11)
C23A 0.0152(11) 0.0261(14) 0.0218(14) 0.0067(11) -0.0005(10) 0.0041(10)
C24A 0.0224(13) 0.0248(14) 0.0196(14) 0.0026(11) 0.0007(11) 0.0055(11)
C25A 0.0274(14) 0.0187(13) 0.0188(14) 0.0036(11) -0.0013(11) 0.0060(11)
C26A 0.0324(15) 0.0272(15) 0.0210(15) 0.0013(12) -0.0041(12) 0.0108(12)
C27A 0.0464(19) 0.0351(18) 0.0261(17) 0.0013(14) 0.0024(15) 0.0241(16)
C28A 0.063(2) 0.0291(17) 0.0205(16) -0.0040(13) -0.0016(16) 0.0218(17)
C29A 0.046(2) 0.0236(16) 0.0268(17) -0.0014(13) -0.0123(15) 0.0059(14)
C30A 0.0314(15) 0.0222(14) 0.0279(16) 0.0027(12) -0.0060(13) 0.0044(12)
Pt2 0.01243(4) 0.01525(5) 0.01613(5) 0.00140(4) 0.00101(3) 0.00568(3)
N1B 0.0171(10) 0.0217(11) 0.0171(11) 0.0053(9) 0.0050(9) 0.0091(9)
N2B 0.0120(9) 0.0140(10) 0.0187(11) -0.0004(8) 0.0028(8) 0.0033(7)
N3B 0.0160(9) 0.0158(10) 0.0192(11) -0.0024(9) -0.0013(8) 0.0056(8)
C1B 0.0132(10) 0.0164(12) 0.0197(13) 0.0023(10) 0.0025(9) 0.0046(9)
C2B 0.0225(12) 0.0205(13) 0.0209(14) 0.0050(11) 0.0049(11) 0.0097(10)
C3B 0.0248(13) 0.0269(14) 0.0203(14) 0.0025(11) 0.0067(11) 0.0128(11)
C4B 0.0249(13) 0.0263(15) 0.0305(16) 0.0057(12) 0.0084(12) 0.0159(12)
C5B 0.0236(13) 0.0235(14) 0.0229(14) 0.0052(11) 0.0040(11) 0.0125(11)
C6B 0.0126(10) 0.0192(12) 0.0171(13) 0.0026(10) 0.0022(9) 0.0051(9)
C7B 0.0149(11) 0.0159(12) 0.0186(13) 0.0008(10) 0.0017(10) 0.0042(9)
C8B 0.0224(13) 0.0243(14) 0.0237(15) 0.0061(12) 0.0054(11) 0.0076(11)
C9B 0.0249(14) 0.0267(15) 0.0243(15) 0.0045(12) 0.0111(12) 0.0075(11)
C10B 0.0148(11) 0.0230(14) 0.0315(16) 0.0008(12) 0.0058(11) 0.0069(10)
C11B 0.0149(11) 0.0141(12) 0.0239(14) -0.0017(10) 0.0016(10) 0.0031(9)
C12B 0.0148(11) 0.0153(12) 0.0246(14) -0.0020(10) 0.0013(10) 0.0042(9)
C13B 0.0138(11) 0.0211(13) 0.0352(17) -0.0017(12) 0.0016(11) 0.0071(10)
C14B 0.0175(12) 0.0242(14) 0.0370(18) -0.0060(13) -0.0061(12) 0.0105(11)
C15B 0.0248(13) 0.0210(14) 0.0259(15) -0.0057(11) -0.0097(12) 0.0110(11)
C16B 0.0205(12) 0.0190(13) 0.0207(14) -0.0022(11) -0.0041(10) 0.0092(10)
C17B 0.0176(11) 0.0188(12) 0.0173(13) 0.0038(10) 0.0036(10) 0.0081(10)
C18B 0.0208(12) 0.0194(13) 0.0203(14) 0.0019(11) -0.0003(11) 0.0032(10)
C19B 0.0267(14) 0.0197(13) 0.0239(15) 0.0061(11) 0.0030(12) 0.0074(11)
C20B 0.0267(13) 0.0294(15) 0.0171(13) 0.0055(11) 0.0024(11) 0.0153(12)
C21B 0.0205(12) 0.0258(14) 0.0224(14) -0.0004(11) 0.0010(11) 0.0112(11)
C22B 0.0170(11) 0.0186(13) 0.0229(14) 0.0012(11) 0.0060(10) 0.0065(10)
C23B 0.0158(11) 0.0191(12) 0.0195(13) 0.0029(10) -0.0016(10) 0.0071(9)
C24B 0.0180(12) 0.0209(13) 0.0252(15) 0.0016(11) 0.0008(11) 0.0081(10)
C25B 0.0198(12) 0.0201(13) 0.0174(13) 0.0022(10) -0.0010(10) 0.0056(10)
C26B 0.0265(14) 0.0344(16) 0.0271(16) 0.0082(13) 0.0048(12) 0.0153(13)
C27B 0.0301(16) 0.051(2) 0.0316(18) 0.0087(16) 0.0131(14) 0.0161(15)
C28B 0.0378(18) 0.0388(18) 0.0219(16) 0.0105(14) 0.0060(14) 0.0056(14)
C29B 0.0336(16) 0.0302(16) 0.0248(16) 0.0095(13) -0.0025(13) 0.0083(13)
C30B 0.0236(13) 0.0274(15) 0.0238(15) 0.0056(12) 0.0004(11) 0.0118(11)
C1X 0.080(3) 0.110(4) 0.070(3) 0.048(3) 0.041(3) 0.072(3)
Cl1X 0.0671(7) 0.0515(6) 0.0536(6) 0.0011(5) 0.0161(5) 0.0256(5)
Cl2X 0.0997(12) 0.1550(16) 0.1459(16) 0.0959(14) 0.0806(12) 0.0726(12)

loop_
_atom_type_symbol
_atom_type_description
_atom_type_scat_dispersion_real
_atom_type_scat_dispersion_imag
_atom_type_scat_source
C C 0.0033 0.0016 'International Tables Vol C Tables 4.2.6.8 and 6.1.1.4'
H H 0.0000 0.0000 'International Tables Vol C Tables 4.2.6.8 and 6.1.1.4'
Cl Cl 0.1484 0.1585 'International Tables Vol C Tables 4.2.6.8 and 6.1.1.4'
N N 0.0061 0.0033 'International Tables Vol C Tables 4.2.6.8 and 6.1.1.4'
Pt Pt -1.7033 8.3905 'International Tables Vol C Tables 4.2.6.8 and 6.1.1.4'

loop_
_geom_angle_atom_site_label_1
_geom_angle_atom_site_label_2
_geom_angle_atom_site_label_3
_geom_angle
C23A Pt1 C1A 92.06(11)
C23A Pt1 N2A 173.64(10)
C1A Pt1 N2A 93.67(10)
C23A Pt1 N3A 93.99(10)
C1A Pt1 N3A 172.27(10)
N2A Pt1 N3A 80.53(9)
C7A N1A C6A 129.3(2)
C7A N1A C17A 115.2(2)
C6A N1A C17A 115.3(2)
C7A N2A C11A 119.1(2)
C7A N2A Pt1 126.66(17)
C11A N2A Pt1 113.84(18)
C16A N3A C12A 119.1(2)
C16A N3A Pt1 126.6(2)
C12A N3A Pt1 114.14(18)
C2A C1A C6A 115.2(2)
C2A C1A Pt1 122.3(2)
C6A C1A Pt1 122.29(19)
C3A C2A C1A 124.7(3)
C3A C2A H2A 117.6
C1A C2A H2A 117.6
C2A C3A C4A 118.7(3)
C2A C3A H3A 120.6
C4A C3A H3A 120.6
C5A C4A C3A 119.7(3)
C5A C4A H4A 120.2
C3A C4A H4A 120.2
C4A C5A C6A 121.5(3)
C4A C5A H5A 119.2
C6A C5A H5A 119.2
C5A C6A C1A 120.1(2)
C5A C6A N1A 116.0(2)
C1A C6A N1A 123.9(2)
N2A C7A N1A 121.1(2)
N2A C7A C8A 119.9(2)
N1A C7A C8A 118.9(2)
C9A C8A C7A 120.1(3)
C9A C8A H8A 119.9
C7A C8A H8A 119.9
C8A C9A C10A 119.6(3)
C8A C9A H9A 120.2
C10A C9A H9A 120.2
C11A C10A C9A 118.9(3)
C11A C10A H10A 120.5
C9A C10A H10A 120.5
C10A C11A N2A 122.3(3)
C10A C11A C12A 121.5(2)
N2A C11A C12A 116.2(2)
N3A C12A C13A 120.6(3)
N3A C12A C11A 115.0(2)
C13A C12A C11A 124.4(3)
C14A C13A C12A 120.0(3)
C14A C13A H13A 120.0
C12A C13A H13A 120.0
C13A C14A C15A 119.2(3)
C13A C14A H14A 120.4
C15A C14A H14A 120.4
C16A C15A C14A 118.9(3)
C16A C15A H15A 120.5
C14A C15A H15A 120.5
N3A C16A C15A 122.2(3)
N3A C16A H16A 118.9
C15A C16A H16A 118.9
C18A C17A C22A 120.6(3)
C18A C17A N1A 119.1(2)
C22A C17A N1A 120.3(2)
C17A C18A C19A 119.7(3)
C17A C18A H18A 120.2
C19A C18A H18A 120.2
C20A C19A C18A 119.9(3)
C20A C19A H19A 120.1
C18A C19A H19A 120.1
C21A C20A C19A 120.3(3)
C21A C20A H20A 119.9
C19A C20A H20A 119.9
C20A C21A C22A 120.4(3)
C20A C21A H21A 119.8
C22A C21A H21A 119.8
C21A C22A C17A 119.2(3)
C21A C22A H22A 120.4
C17A C22A H22A 120.4
C24A C23A Pt1 177.3(2)
C23A C24A C25A 173.6(3)
C30A C25A C26A 118.0(3)
C30A C25A C24A 122.2(3)
C26A C25A C24A 119.8(3)
C27A C26A C25A 120.9(3)
C27A C26A H26A 119.5
C25A C26A H26A 119.5
C28A C27A C26A 120.2(3)
C28A C27A H27A 119.9
C26A C27A H27A 119.9
C29A C28A C27A 120.1(3)
C29A C28A H28A 119.9
C27A C28A H28A 119.9
C28A C29A C30A 120.1(3)
C28A C29A H29A 120.0
C30A C29A H29A 120.0
C29A C30A C25A 120.6(3)
C29A C30A H30A 119.7
C25A C30A H30A 119.7
C23B Pt2 C1B 92.69(11)
C23B Pt2 N2B 173.73(9)
C1B Pt2 N2B 93.00(9)
C23B Pt2 N3B 94.13(10)
C1B Pt2 N3B 169.03(9)
N2B Pt2 N3B 80.65(9)
C7B N1B C6B 128.3(2)
C7B N1B C17B 115.2(2)
C6B N1B C17B 115.7(2)
C7B N2B C11B 118.8(2)
C7B N2B Pt2 126.62(17)
C11B N2B Pt2 114.16(17)
C16B N3B C12B 119.1(2)
C16B N3B Pt2 126.37(18)
C12B N3B Pt2 113.73(17)
C6B C1B C2B 115.6(2)
C6B C1B Pt2 122.62(19)
C2B C1B Pt2 121.5(2)
C3B C2B C1B 124.1(3)
C3B C2B H2B 118.0
C1B C2B H2B 118.0
C4B C3B C2B 118.7(3)
C4B C3B H3B 120.6
C2B C3B H3B 120.6
C3B C4B C5B 120.0(3)
C3B C4B H4B 120.0
C5B C4B H4B 120.0
C4B C5B C6B 120.9(3)
C4B C5B H5B 119.6
C6B C5B H5B 119.6
C1B C6B C5B 120.6(2)
C1B C6B N1B 123.3(2)
C5B C6B N1B 116.1(2)
N2B C7B N1B 120.7(2)
N2B C7B C8B 119.8(2)
N1B C7B C8B 119.5(2)
C9B C8B C7B 120.4(3)
C9B C8B H8B 119.8
C7B C8B H8B 119.8
C8B C9B C10B 119.5(3)
C8B C9B H9B 120.2
C10B C9B H9B 120.2
C11B C10B C9B 118.9(2)
C11B C10B H10B 120.6
C9B C10B H10B 120.6
C10B C11B N2B 122.6(3)
C10B C11B C12B 121.9(2)
N2B C11B C12B 115.4(2)
N3B C12B C13B 121.4(3)
N3B C12B C11B 115.0(2)
C13B C12B C11B 123.6(3)
C14B C13B C12B 119.4(3)
C14B C13B H13B 120.3
C12B C13B H13B 120.3
C13B C14B C15B 119.3(2)
C13B C14B H14B 120.3
C15B C14B H14B 120.3
C16B C15B C14B 118.7(3)
C16B C15B H15B 120.7
C14B C15B H15B 120.7
N3B C16B C15B 122.1(3)
N3B C16B H16B 118.9
C15B C16B H16B 118.9
C22B C17B C18B 120.5(2)
C22B C17B N1B 119.7(2)
C18B C17B N1B 119.8(2)
C19B C18B C17B 119.9(3)
C19B C18B H18B 120.0
C17B C18B H18B 120.0
C20B C19B C18B 119.9(3)
C20B C19B H19B 120.1
C18B C19B H19B 120.1
C19B C20B C21B 120.1(3)
C19B C20B H20B 120.0
C21B C20B H20B 120.0
C20B C21B C22B 120.2(3)
C20B C21B H21B 119.9
C22B C21B H21B 119.9
C17B C22B C21B 119.5(3)
C17B C22B H22B 120.2
C21B C22B H22B 120.2
C24B C23B Pt2 176.1(2)
C23B C24B C25B 175.2(3)
C26B C25B C30B 118.1(3)
C26B C25B C24B 121.1(3)
C30B C25B C24B 120.8(3)
C27B C26B C25B 121.1(3)
C27B C26B H26B 119.5
C25B C26B H26B 119.5
C26B C27B C28B 120.6(3)
C26B C27B H27B 119.7
C28B C27B H27B 119.7
C27B C28B C29B 119.4(3)
C27B C28B H28B 120.3
C29B C28B H28B 120.3
C30B C29B C28B 120.2(3)
C30B C29B H29B 119.9
C28B C29B H29B 119.9
C29B C30B C25B 120.7(3)
C29B C30B H30B 119.7
C25B C30B H30B 119.7
Cl2X C1X Cl1X 111.1(2)
Cl2X C1X H1X1 109.4
Cl1X C1X H1X1 109.4
Cl2X C1X H1X2 109.4
Cl1X C1X H1X2 109.4
H1X1 C1X H1X2 108.0

loop_
_geom_bond_atom_site_label_1
_geom_bond_atom_site_label_2
_geom_bond_distance
Pt1 C23A 1.950(3)
Pt1 C1A 1.988(3)
Pt1 N2A 2.040(2)
Pt1 N3A 2.071(2)
N1A C7A 1.381(3)
N1A C6A 1.442(3)
N1A C17A 1.456(3)
N2A C7A 1.351(3)
N2A C11A 1.377(3)
N3A C16A 1.349(4)
N3A C12A 1.357(4)
C1A C2A 1.410(4)
C1A C6A 1.413(4)
C2A C3A 1.372(4)
C2A H2A 0.9500
C3A C4A 1.382(4)
C3A H3A 0.9500
C4A C5A 1.376(4)
C4A H4A 0.9500
C5A C6A 1.412(4)
C5A H5A 0.9500
C7A C8A 1.417(4)
C8A C9A 1.368(4)
C8A H8A 0.9500
C9A C10A 1.389(4)
C9A H9A 0.9500
C10A C11A 1.369(4)
C10A H10A 0.9500
C11A C12A 1.473(4)
C12A C13A 1.388(4)
C13A C14A 1.375(4)
C13A H13A 0.9500
C14A C15A 1.381(4)
C14A H14A 0.9500
C15A C16A 1.379(4)
C15A H15A 0.9500
C16A H16A 0.9500
C17A C18A 1.375(4)
C17A C22A 1.392(4)
C18A C19A 1.393(4)
C18A H18A 0.9500
C19A C20A 1.379(4)
C19A H19A 0.9500
C20A C21A 1.379(4)
C20A H20A 0.9500
C21A C22A 1.383(4)
C21A H21A 0.9500
C22A H22A 0.9500
C23A C24A 1.209(4)
C24A C25A 1.443(4)
C25A C30A 1.397(4)
C25A C26A 1.397(4)
C26A C27A 1.383(4)
C26A H26A 0.9500
C27A C28A 1.378(5)
C27A H27A 0.9500
C28A C29A 1.374(5)
C28A H28A 0.9500
C29A C30A 1.395(5)
C29A H29A 0.9500
C30A H30A 0.9500
Pt2 C23B 1.950(3)
Pt2 C1B 1.983(2)
Pt2 N2B 2.032(2)
Pt2 N3B 2.074(2)
N1B C7B 1.384(3)
N1B C6B 1.450(3)
N1B C17B 1.456(3)
N2B C7B 1.353(3)
N2B C11B 1.381(3)
N3B C16B 1.351(3)
N3B C12B 1.351(3)
C1B C6B 1.408(4)
C1B C2B 1.410(4)
C2B C3B 1.385(4)
C2B H2B 0.9500
C3B C4B 1.378(4)
C3B H3B 0.9500
C4B C5B 1.385(4)
C4B H4B 0.9500
C5B C6B 1.408(4)
C5B H5B 0.9500
C7B C8B 1.413(4)
C8B C9B 1.369(4)
C8B H8B 0.9500
C9B C10B 1.387(4)
C9B H9B 0.9500
C10B C11B 1.365(4)
C10B H10B 0.9500
C11B C12B 1.485(4)
C12B C13B 1.393(3)
C13B C14B 1.377(4)
C13B H13B 0.9500
C14B C15B 1.393(4)
C14B H14B 0.9500
C15B C16B 1.384(4)
C15B H15B 0.9500
C16B H16B 0.9500
C17B C22B 1.381(4)
C17B C18B 1.390(4)
C18B C19B 1.386(4)
C18B H18B 0.9500
C19B C20B 1.385(4)
C19B H19B 0.9500
C20B C21B 1.389(4)
C20B H20B 0.9500
C21B C22B 1.391(4)
C21B H21B 0.9500
C22B H22B 0.9500
C23B C24B 1.211(4)
C24B C25B 1.435(4)
C25B C26B 1.393(4)
C25B C30B 1.405(4)
C26B C27B 1.380(4)
C26B H26B 0.9500
C27B C28B 1.386(5)
C27B H27B 0.9500
C28B C29B 1.389(5)
C28B H28B 0.9500
C29B C30B 1.388(4)
C29B H29B 0.9500
C30B H30B 0.9500
C1X Cl2X 1.725(5)
C1X Cl1X 1.748(5)
C1X H1X1 0.9900
C1X H1X2 0.9900

loop_
_geom_torsion_atom_site_label_1
_geom_torsion_atom_site_label_2
_geom_torsion_atom_site_label_3
_geom_torsion_atom_site_label_4
_geom_torsion
C23A Pt1 N2A C7A -140.6(8)
C1A Pt1 N2A C7A 13.8(2)
N3A Pt1 N2A C7A -171.4(2)
C23A Pt1 N2A C11A 31.7(9)
C1A Pt1 N2A C11A -173.94(19)
N3A Pt1 N2A C11A 0.91(18)
C23A Pt1 N3A C16A 4.7(2)
C1A Pt1 N3A C16A -136.7(7)
N2A Pt1 N3A C16A -178.6(2)
C23A Pt1 N3A C12A 179.44(19)
C1A Pt1 N3A C12A 38.0(8)
N2A Pt1 N3A C12A -3.81(18)
C23A Pt1 C1A C2A -16.3(2)
N2A Pt1 C1A C2A 166.4(2)
N3A Pt1 C1A C2A 125.2(7)
C23A Pt1 C1A C6A 167.8(2)
N2A Pt1 C1A C6A -9.5(2)
N3A Pt1 C1A C6A -50.7(8)
C6A C1A C2A C3A -2.9(4)
Pt1 C1A C2A C3A -179.0(2)
C1A C2A C3A C4A 1.9(4)
C2A C3A C4A C5A -0.2(4)
C3A C4A C5A C6A -0.5(5)
C4A C5A C6A C1A -0.6(4)
C4A C5A C6A N1A 180.0(3)
C2A C1A C6A C5A 2.1(4)
Pt1 C1A C6A C5A 178.2(2)
C2A C1A C6A N1A -178.5(2)
Pt1 C1A C6A N1A -2.3(4)
C7A N1A C6A C5A -162.8(3)
C17A N1A C6A C5A 12.3(3)
C7A N1A C6A C1A 17.7(4)
C17A N1A C6A C1A -167.2(2)
C11A N2A C7A N1A -176.9(2)
Pt1 N2A C7A N1A -5.0(4)
C11A N2A C7A C8A 2.3(4)
Pt1 N2A C7A C8A 174.2(2)
C6A N1A C7A N2A -13.5(4)
C17A N1A C7A N2A 171.5(2)
C6A N1A C7A C8A 167.3(3)
C17A N1A C7A C8A -7.7(4)
N2A C7A C8A C9A -0.7(4)
N1A C7A C8A C9A 178.5(3)
C7A C8A C9A C10A -0.7(5)
C8A C9A C10A C11A 0.7(5)
C9A C10A C11A N2A 0.9(4)
C9A C10A C11A C12A -176.2(3)
C7A N2A C11A C10A -2.4(4)
Pt1 N2A C11A C10A -175.4(2)
C7A N2A C11A C12A 174.9(2)
Pt1 N2A C11A C12A 1.9(3)
C16A N3A C12A C13A -0.2(4)
Pt1 N3A C12A C13A -175.4(2)
C16A N3A C12A C11A -179.0(2)
Pt1 N3A C12A C11A 5.9(3)
C10A C11A C12A N3A 172.1(3)
N2A C11A C12A N3A -5.3(3)
C10A C11A C12A C13A -6.6(4)
N2A C11A C12A C13A 176.1(3)
N3A C12A C13A C14A 1.2(4)
C11A C12A C13A C14A 179.8(3)
C12A C13A C14A C15A -1.5(4)
C13A C14A C15A C16A 0.9(4)
C12A N3A C16A C15A -0.4(4)
Pt1 N3A C16A C15A 174.1(2)
C14A C15A C16A N3A 0.1(4)
C7A N1A C17A C18A -93.1(3)
C6A N1A C17A C18A 91.1(3)
C7A N1A C17A C22A 88.1(3)
C6A N1A C17A C22A -87.6(3)
C22A C17A C18A C19A 1.4(4)
N1A C17A C18A C19A -177.3(2)
C17A C18A C19A C20A 0.4(4)
C18A C19A C20A C21A -1.9(4)
C19A C20A C21A C22A 1.7(4)
C20A C21A C22A C17A 0.0(4)
C18A C17A C22A C21A -1.6(4)
N1A C17A C22A C21A 177.1(2)
C1A Pt1 C23A C24A -151(5)
N2A Pt1 C23A C24A 3(6)
N3A Pt1 C23A C24A 34(5)
Pt1 C23A C24A C25A 156(4)
C23A C24A C25A C30A 159(3)
C23A C24A C25A C26A -21(3)
C30A C25A C26A C27A 1.3(4)
C24A C25A C26A C27A -178.1(3)
C25A C26A C27A C28A -1.3(5)
C26A C27A C28A C29A 0.5(5)
C27A C28A C29A C30A 0.3(5)
C28A C29A C30A C25A -0.2(5)
C26A C25A C30A C29A -0.6(4)
C24A C25A C30A C29A 178.9(3)
C23B Pt2 N2B C7B 135.9(8)
C1B Pt2 N2B C7B -19.2(2)
N3B Pt2 N2B C7B 169.8(2)
C23B Pt2 N2B C11B -36.5(9)
C1B Pt2 N2B C11B 168.36(18)
N3B Pt2 N2B C11B -2.64(17)
C23B Pt2 N3B C16B -6.3(2)
C1B Pt2 N3B C16B 122.1(5)
N2B Pt2 N3B C16B 177.2(2)
C23B Pt2 N3B C12B -175.64(18)
C1B Pt2 N3B C12B -47.3(6)
N2B Pt2 N3B C12B 7.86(17)
C23B Pt2 C1B C6B -163.5(2)
N2B Pt2 C1B C6B 13.9(2)
N3B Pt2 C1B C6B 68.1(6)
C23B Pt2 C1B C2B 22.5(2)
N2B Pt2 C1B C2B -160.1(2)
N3B Pt2 C1B C2B -105.9(5)
C6B C1B C2B C3B 2.6(4)
Pt2 C1B C2B C3B 177.0(2)
C1B C2B C3B C4B 0.6(4)
C2B C3B C4B C5B -2.4(4)
C3B C4B C5B C6B 0.9(4)
C2B C1B C6B C5B -4.1(4)
Pt2 C1B C6B C5B -178.5(2)
C2B C1B C6B N1B 175.8(2)
Pt2 C1B C6B N1B 1.4(3)
C4B C5B C6B C1B 2.6(4)
C4B C5B C6B N1B -177.4(3)
C7B N1B C6B C1B -22.2(4)
C17B N1B C6B C1B 168.8(2)
C7B N1B C6B C5B 157.8(3)
C17B N1B C6B C5B -11.3(3)
C11B N2B C7B N1B 179.4(2)
Pt2 N2B C7B N1B 7.3(3)
C11B N2B C7B C8B 0.9(4)
Pt2 N2B C7B C8B -171.23(19)
C6B N1B C7B N2B 17.0(4)
C17B N1B C7B N2B -173.9(2)
C6B N1B C7B C8B -164.4(2)
C17B N1B C7B C8B 4.7(3)
N2B C7B C8B C9B -1.8(4)
N1B C7B C8B C9B 179.6(3)
C7B C8B C9B C10B 1.2(4)
C8B C9B C10B C11B 0.3(4)
C9B C10B C11B N2B -1.3(4)
C9B C10B C11B C12B 174.7(2)
C7B N2B C11B C10B 0.7(4)
Pt2 N2B C11B C10B 173.8(2)
C7B N2B C11B C12B -175.6(2)
Pt2 N2B C11B C12B -2.5(3)
C16B N3B C12B C13B -1.2(4)
Pt2 N3B C12B C13B 169.0(2)
C16B N3B C12B C11B 178.4(2)
Pt2 N3B C12B C11B -11.4(3)
C10B C11B C12B N3B -166.9(2)
N2B C11B C12B N3B 9.4(3)
C10B C11B C12B C13B 12.7(4)
N2B C11B C12B C13B -171.0(2)
N3B C12B C13B C14B -0.3(4)
C11B C12B C13B C14B -179.9(2)
C12B C13B C14B C15B 2.0(4)
C13B C14B C15B C16B -2.1(4)
C12B N3B C16B C15B 1.1(4)
Pt2 N3B C16B C15B -167.79(19)
C14B C15B C16B N3B 0.6(4)
C7B N1B C17B C22B 98.1(3)
C6B N1B C17B C22B -91.4(3)
C7B N1B C17B C18B -80.3(3)
C6B N1B C17B C18B 90.3(3)
C22B C17B C18B C19B 0.1(4)
N1B C17B C18B C19B 178.4(2)
C17B C18B C19B C20B -0.2(4)
C18B C19B C20B C21B 0.0(4)
C19B C20B C21B C22B 0.3(4)
C18B C17B C22B C21B 0.2(4)
N1B C17B C22B C21B -178.1(2)
C20B C21B C22B C17B -0.4(4)
C1B Pt2 C23B C24B -157(4)
N2B Pt2 C23B C24B 48(4)
N3B Pt2 C23B C24B 15(4)
Pt2 C23B C24B C25B 109(4)
C23B C24B C25B C26B 53(3)
C23B C24B C25B C30B -127(3)
C30B C25B C26B C27B -1.2(4)
C24B C25B C26B C27B 179.3(3)
C25B C26B C27B C28B 0.3(5)
C26B C27B C28B C29B 0.4(5)
C27B C28B C29B C30B -0.1(5)
C28B C29B C30B C25B -0.9(5)
C26B C25B C30B C29B 1.5(4)
C24B C25B C30B C29B -179.0(3)
